data_4330603
loop_
_publ_author_name
'James J. Henkelis'
'Sarah A. Barnett'
'Lindsay P. Harding'
'Michaele J. Hardie'

_publ_section_title
;
 Coordination Polymers Utilizing N-Oxide Functionalized Host Ligands
;
_journal_name_full 'Inorganic Chemistry'
_journal_page_first 10657
_journal_page_last 10674
_journal_paper_doi 10.1021/ic300940k
_journal_volume 51
_journal_year 2012
_chemical_formula_sum 'C48 H53 Cd N7 O17'
_chemical_formula_weight 1112.37
_chemical_name_systematic
; 
dinitro{2,7,12-Trimethoxy-3,8,13-tris(2-N-oxide-pyridylmethoxy)-
10,15-dihydro-5H-tribenzo[a,d,g]cyclononatriene}cadmium(II) 
dimtheylformamide clathrate
;
_space_group_IT_number 4
_symmetry_cell_setting monoclinic
_symmetry_space_group_name_Hall 'P 2yb'
_symmetry_space_group_name_H-M 'P 1 21 1'
_atom_sites_solution_hydrogens geom
_atom_sites_solution_primary direct
_atom_sites_solution_secondary difmap
_audit_creation_method SHELXL-97
_cell_angle_alpha 90.00
_cell_angle_beta 100.117(3)
_cell_angle_gamma 90.00
_cell_formula_units_Z 2
_cell_length_a 8.0052(7)
_cell_length_b 24.325(2)
_cell_length_c 14.2675(12)
_cell_measurement_temperature 150(2)
_cell_volume 2735.1(4)
_computing_cell_refinement 'Bruker SMART'
_computing_data_collection 'Bruker SMART'
_computing_data_reduction 'Bruker SAINT'
_computing_molecular_graphics 'X-Seed (Barbour)'
_computing_structure_refinement 'SHELXL-97 (Sheldrick, 1997)'
_computing_structure_solution 'SHELXS-97 (Sheldrick, 1990)'
_diffrn_ambient_temperature 150(2)
_diffrn_measured_fraction_theta_full 0.957
_diffrn_measured_fraction_theta_max 0.957
_diffrn_measurement_device_type 'BRUKER X8 CCD area detector'
_diffrn_measurement_method '\w, \p- scans'
_diffrn_radiation_monochromator graphite
_diffrn_radiation_source 'rotating anode'
_diffrn_radiation_type MoK\a
_diffrn_radiation_wavelength 0.71073
_diffrn_reflns_av_R_equivalents 0.0279
_diffrn_reflns_av_sigmaI/netI 0.0609
_diffrn_reflns_limit_h_max 11
_diffrn_reflns_limit_h_min -10
_diffrn_reflns_limit_k_max 32
_diffrn_reflns_limit_k_min -31
_diffrn_reflns_limit_l_max 19
_diffrn_reflns_limit_l_min -18
_diffrn_reflns_number 20183
_diffrn_reflns_theta_full 29.36
_diffrn_reflns_theta_max 29.36
_diffrn_reflns_theta_min 1.67
_exptl_absorpt_coefficient_mu 0.472
_exptl_absorpt_correction_T_max 0.9860
_exptl_absorpt_correction_T_min 0.9632
_exptl_absorpt_correction_type multi-scan
_exptl_absorpt_process_details SADABS
_exptl_crystal_colour Cream
_exptl_crystal_density_diffrn 1.351
_exptl_crystal_description Needle
_exptl_crystal_F_000 1148
_exptl_crystal_size_max 0.08
_exptl_crystal_size_mid 0.03
_exptl_crystal_size_min 0.03
_refine_diff_density_max 1.811
_refine_diff_density_min -0.557
_refine_diff_density_rms 0.164
_refine_ls_abs_structure_details 'Flack H D (1983), Acta Cryst. A39, 876-881'
_refine_ls_abs_structure_Flack 0.00(2)
_refine_ls_extinction_method none
_refine_ls_goodness_of_fit_ref 1.036
_refine_ls_hydrogen_treatment noref
_refine_ls_matrix_type full
_refine_ls_number_parameters 654
_refine_ls_number_reflns 12571
_refine_ls_number_restraints 1
_refine_ls_restrained_S_all 1.036
_refine_ls_R_factor_all 0.0729
_refine_ls_R_factor_gt 0.0583
_refine_ls_shift/su_max 0.001
_refine_ls_shift/su_mean 0.000
_refine_ls_structure_factor_coef Fsqd
_refine_ls_weighting_details 'calc w=1/[\s^2^(Fo^2^)+(0.1162P)^2^+0.0000P] where P=(Fo^2^+2Fc^2^)/3'
_refine_ls_weighting_scheme calc
_refine_ls_wR_factor_gt 0.1602
_refine_ls_wR_factor_ref 0.1705
_reflns_number_gt 10482
_reflns_number_total 12571
_reflns_threshold_expression >2sigma(I)
_cod_data_source_file ic300940k_si_002_09.cif
_cod_data_source_block m:'complex5'
_cod_original_cell_volume 2735.0(4)
_cod_database_code 4330603

loop_
_symmetry_equiv_pos_as_xyz
'x, y, z'
'-x, y+1/2, -z'

loop_
_atom_site_label
_atom_site_type_symbol
_atom_site_fract_x
_atom_site_fract_y
_atom_site_fract_z
_atom_site_U_iso_or_equiv
_atom_site_adp_type
_atom_site_occupancy
_atom_site_symmetry_multiplicity
_atom_site_calc_flag
_atom_site_refinement_flags
_atom_site_disorder_assembly
_atom_site_disorder_group
Cd1 Cd 0.29641(4) 0.270330(16) 0.24458(2) 0.02931(10) Uani 1 1 d . . .
O1 O 0.1839(4) 0.06714(15) 0.3753(3) 0.0307(8) Uani 1 1 d . . .
N1 N 0.0668(5) 0.17135(19) 0.1901(3) 0.0295(9) Uani 1 1 d . . .
C1 C 0.6253(6) 0.0279(2) 0.3489(3) 0.0276(10) Uani 1 1 d . . .
C46A C 1.028(2) 0.1193(8) 0.7545(12) 0.057(4) Uiso 0.50 1 d P A 1
H46A H 1.0541 0.1564 0.7718 0.068 Uiso 0.50 1 calc PR A 1
C47B C 1.051(3) 0.0914(12) 0.5707(18) 0.096(6) Uiso 0.50 1 d P A 2
H47A H 1.0846 0.0528 0.5669 0.144 Uiso 0.50 1 calc PR A 2
H47B H 1.1411 0.1151 0.5547 0.144 Uiso 0.50 1 calc PR A 2
H47C H 0.9458 0.0981 0.5258 0.144 Uiso 0.50 1 calc PR A 2
C48B C 1.019(3) 0.1634(10) 0.6829(17) 0.087(6) Uiso 0.50 1 d P A 2
H48A H 0.9229 0.1796 0.6395 0.130 Uiso 0.50 1 calc PR A 2
H48B H 1.1246 0.1806 0.6722 0.130 Uiso 0.50 1 calc PR A 2
H48C H 1.0045 0.1697 0.7489 0.130 Uiso 0.50 1 calc PR A 2
C46B C 1.0047(19) 0.0675(8) 0.7353(12) 0.059(4) Uiso 0.50 1 d P A 2
H46B H 0.9967 0.0292 0.7227 0.071 Uiso 0.50 1 calc PR A 2
O2 O 0.2206(5) -0.01973(17) 0.4838(3) 0.0354(8) Uani 1 1 d . . .
N2 N 0.4229(5) -0.25225(19) 0.5735(3) 0.0332(9) Uani 1 1 d . . .
C2 C 0.4706(6) 0.0568(2) 0.3375(4) 0.0291(10) Uani 1 1 d . . .
H2 H 0.4565 0.0885 0.2978 0.035 Uiso 1 1 calc R . .
O3 O 0.6413(6) -0.24921(17) 0.3683(3) 0.0412(9) Uani 1 1 d . . .
N3 N 0.9511(6) -0.1440(2) -0.1248(3) 0.0309(10) Uani 1 1 d . . .
C3 C 0.3386(6) 0.0407(2) 0.3822(3) 0.0264(9) Uani 1 1 d . . .
O4 O 0.7374(7) -0.24826(19) 0.2030(3) 0.0525(12) Uani 1 1 d . . .
N4 N 0.5687(8) 0.0920(3) 0.6696(5) 0.0579(15) Uani 1 1 d . . .
C4 C 0.3575(6) -0.0070(2) 0.4403(3) 0.0283(10) Uani 1 1 d . . .
O5 O 0.6531(5) -0.03448(18) -0.0859(3) 0.0386(9) Uani 1 1 d . . .
N5 N 0.2613(10) 0.3709(2) 0.3363(4) 0.0532(15) Uani 1 1 d . . .
C5 C 0.5095(6) -0.0355(2) 0.4527(4) 0.0292(10) Uani 1 1 d . . .
H5 H 0.5232 -0.0671 0.4926 0.035 Uiso 1 1 calc R . .
O6 O 0.5046(6) 0.05666(18) -0.0485(3) 0.0436(10) Uani 1 1 d . . .
N6 N 0.5327(6) 0.2342(3) 0.1324(4) 0.0502(14) Uani 1 1 d . . .
C6 C 0.6449(6) -0.0188(2) 0.4072(4) 0.0289(10) Uani 1 1 d . . .
O7 O 0.0718(4) 0.21488(15) 0.2482(3) 0.0313(8) Uani 1 1 d . . .
N7 N 1.0259(8) 0.1033(3) 0.6648(4) 0.0546(14) Uiso 1 1 d . . .
C7 C 0.8090(6) -0.0528(2) 0.4296(4) 0.0311(10) Uani 1 1 d . . .
H7A H 0.9057 -0.0298 0.4186 0.037 Uiso 1 1 calc R . .
H7B H 0.8289 -0.0633 0.4977 0.037 Uiso 1 1 calc R . .
O8 O 0.5452(5) -0.27678(17) 0.6359(3) 0.0362(8) Uani 1 1 d . . .
C8 C 0.8027(6) -0.1050(2) 0.3687(4) 0.0311(10) Uani 1 1 d . . .
O9 O 0.8507(5) -0.18653(16) -0.1135(3) 0.0335(8) Uani 1 1 d . . .
C9 C 0.7275(6) -0.1527(2) 0.3980(4) 0.0315(11) Uani 1 1 d . . .
H9 H 0.6869 -0.1524 0.4567 0.038 Uiso 1 1 calc R . .
O10 O 0.6327(10) 0.1422(3) 0.5481(4) 0.085(2) Uani 1 1 d . . .
C10 C 0.7110(7) -0.2003(3) 0.3438(4) 0.0344(11) Uani 1 1 d . . .
O11 O 0.4037(8) 0.3575(2) 0.3163(4) 0.0593(13) Uani 1 1 d . . .
C11 C 0.7649(8) -0.2007(3) 0.2547(4) 0.0373(12) Uani 1 1 d . . .
O12 O 0.1504(7) 0.3340(2) 0.3364(4) 0.0594(13) Uani 1 1 d . . .
C12 C 0.8449(7) -0.1540(2) 0.2271(4) 0.0337(11) Uani 1 1 d . . .
H12 H 0.8871 -0.1547 0.1689 0.040 Uiso 1 1 calc R . .
O13 O 0.2304(12) 0.4198(3) 0.3512(4) 0.090(2) Uani 1 1 d . . .
C13 C 0.8648(6) -0.1061(2) 0.2829(4) 0.0297(10) Uani 1 1 d . . .
O14 O 0.4021(5) 0.2045(2) 0.1382(4) 0.0527(12) Uani 1 1 d . . .
C14 C 0.9480(6) -0.0571(3) 0.2454(4) 0.0306(11) Uani 1 1 d . . .
H14A H 1.0426 -0.0701 0.2149 0.037 Uiso 1 1 calc R . .
H14B H 0.9970 -0.0334 0.2998 0.037 Uiso 1 1 calc R . .
O15 O 0.5450(5) 0.2800(2) 0.1745(3) 0.0492(13) Uani 1 1 d . . .
C15 C 0.8280(6) -0.0224(2) 0.1735(4) 0.0305(10) Uani 1 1 d . . .
O16 O 0.6431(7) 0.2190(3) 0.0896(5) 0.090(2) Uani 1 1 d . . .
C16 C 0.8008(6) -0.0427(2) 0.0796(4) 0.0317(11) Uani 1 1 d . . .
H16 H 0.8589 -0.0748 0.0655 0.038 Uiso 1 1 calc R . .
O17 O 0.9956(8) 0.0854(3) 0.8176(5) 0.0761(16) Uiso 1 1 d . . .
C17 C 0.6896(6) -0.0162(2) 0.0066(4) 0.0307(10) Uani 1 1 d . . .
C18 C 0.6074(7) 0.0328(2) 0.0270(4) 0.0331(11) Uani 1 1 d . . .
C19 C 0.6381(6) 0.0535(2) 0.1200(4) 0.0314(10) Uani 1 1 d . . .
H19 H 0.5869 0.0872 0.1334 0.038 Uiso 1 1 calc R . .
C20 C 0.7448(6) 0.0250(2) 0.1950(4) 0.0324(11) Uani 1 1 d . . .
C21 C 0.7613(6) 0.0485(2) 0.2947(4) 0.0300(10) Uani 1 1 d . . .
H21A H 0.7548 0.0891 0.2904 0.036 Uiso 1 1 calc R . .
H21B H 0.8743 0.0387 0.3311 0.036 Uiso 1 1 calc R . .
C22 C 0.1695(6) 0.1222(2) 0.3377(4) 0.0294(11) Uani 1 1 d . . .
H22A H 0.2799 0.1413 0.3550 0.035 Uiso 1 1 calc R . .
H22B H 0.0842 0.1428 0.3662 0.035 Uiso 1 1 calc R . .
C23 C 0.1170(6) 0.1214(2) 0.2299(4) 0.0278(10) Uani 1 1 d . . .
C24 C 0.1125(7) 0.0760(2) 0.1701(4) 0.0338(11) Uani 1 1 d . . .
H24 H 0.1460 0.0410 0.1963 0.041 Uiso 1 1 calc R . .
C25 C 0.0599(7) 0.0814(3) 0.0734(4) 0.0389(13) Uani 1 1 d . . .
H25 H 0.0604 0.0505 0.0327 0.047 Uiso 1 1 calc R . .
C26 C 0.0059(8) 0.1324(3) 0.0358(4) 0.0423(13) Uani 1 1 d . . .
H26 H -0.0335 0.1364 -0.0307 0.051 Uiso 1 1 calc R . .
C27 C 0.0099(7) 0.1767(3) 0.0950(4) 0.0365(13) Uani 1 1 d . . .
H27 H -0.0274 0.2116 0.0696 0.044 Uiso 1 1 calc R . .
C28 C 0.2409(8) -0.0674(3) 0.5452(5) 0.0459(15) Uani 1 1 d . . .
H28A H 0.2796 -0.0986 0.5112 0.069 Uiso 1 1 calc R . .
H28B H 0.1320 -0.0764 0.5638 0.069 Uiso 1 1 calc R . .
H28C H 0.3250 -0.0594 0.6022 0.069 Uiso 1 1 calc R . .
C29 C 0.6252(7) -0.2577(3) 0.4665(4) 0.0355(12) Uani 1 1 d . . .
H29A H 0.7149 -0.2368 0.5083 0.043 Uiso 1 1 calc R . .
H29B H 0.6414 -0.2972 0.4825 0.043 Uiso 1 1 calc R . .
C30 C 0.4539(6) -0.2396(3) 0.4847(4) 0.0367(14) Uani 1 1 d . . .
C31 C 0.3260(7) -0.2165(2) 0.4197(4) 0.0409(15) Uani 1 1 d . . .
H31 H 0.3443 -0.2087 0.3570 0.049 Uiso 1 1 calc R . .
C32 C 0.1703(8) -0.2045(3) 0.4450(5) 0.0508(16) Uani 1 1 d . . .
H32 H 0.0833 -0.1875 0.4006 0.061 Uiso 1 1 calc R . .
C33 C 0.1436(7) -0.2171(3) 0.5334(5) 0.051(2) Uani 1 1 d . . .
H33 H 0.0368 -0.2091 0.5506 0.062 Uiso 1 1 calc R . .
C34 C 0.2717(7) -0.2420(3) 0.6004(5) 0.0445(17) Uani 1 1 d . . .
H34 H 0.2527 -0.2512 0.6624 0.053 Uiso 1 1 calc R . .
C35 C 0.7545(13) -0.2457(3) 0.1050(6) 0.069(2) Uani 1 1 d . . .
H35A H 0.6652 -0.2222 0.0703 0.104 Uiso 1 1 calc R . .
H35B H 0.7439 -0.2828 0.0777 0.104 Uiso 1 1 calc R . .
H35C H 0.8659 -0.2305 0.0999 0.104 Uiso 1 1 calc R . .
C36 C 0.7049(7) -0.0890(2) -0.1033(4) 0.0332(11) Uani 1 1 d . . .
H36A H 0.6309 -0.1036 -0.1608 0.040 Uiso 1 1 calc R . .
H36B H 0.6909 -0.1127 -0.0488 0.040 Uiso 1 1 calc R . .
C37 C 0.8877(6) -0.0912(2) -0.1173(4) 0.0294(10) Uani 1 1 d . . .
C38 C 0.9916(8) -0.0467(3) -0.1272(4) 0.0398(12) Uani 1 1 d . . .
H38 H 0.9495 -0.0104 -0.1226 0.048 Uiso 1 1 calc R . .
C39 C 1.1542(8) -0.0540(3) -0.1436(5) 0.0524(17) Uani 1 1 d . . .
H39 H 1.2265 -0.0234 -0.1471 0.063 Uiso 1 1 calc R . .
C40 C 1.2105(8) -0.1074(3) -0.1550(6) 0.0546(18) Uani 1 1 d . . .
H40 H 1.3206 -0.1131 -0.1696 0.066 Uiso 1 1 calc R . .
C41 C 1.1076(7) -0.1525(3) -0.1453(5) 0.0444(14) Uani 1 1 d . . .
H41 H 1.1470 -0.1888 -0.1529 0.053 Uiso 1 1 calc R . .
C42 C 0.4328(10) 0.1086(3) -0.0340(5) 0.0507(17) Uani 1 1 d . . .
H42A H 0.3634 0.1055 0.0159 0.076 Uiso 1 1 calc R . .
H42B H 0.3618 0.1209 -0.0933 0.076 Uiso 1 1 calc R . .
H42C H 0.5238 0.1354 -0.0145 0.076 Uiso 1 1 calc R . .
C43 C 0.6088(9) 0.0984(3) 0.5835(5) 0.0506(16) Uani 1 1 d . . .
H43 H 0.6192 0.0662 0.5473 0.061 Uiso 1 1 calc R . .
C44 C 0.560(2) 0.1358(5) 0.7330(7) 0.110(5) Uani 1 1 d . . .
H44A H 0.6042 0.1693 0.7079 0.165 Uiso 1 1 calc R . .
H44B H 0.6288 0.1269 0.7951 0.165 Uiso 1 1 calc R . .
H44C H 0.4421 0.1416 0.7403 0.165 Uiso 1 1 calc R . .
C45 C 0.5415(19) 0.0378(6) 0.7065(8) 0.113(5) Uani 1 1 d . . .
H45A H 0.5682 0.0098 0.6620 0.169 Uiso 1 1 calc R . .
H45B H 0.4227 0.0341 0.7141 0.169 Uiso 1 1 calc R . .
H45C H 0.6154 0.0328 0.7684 0.169 Uiso 1 1 calc R . .
C47A C 1.000(2) 0.0434(7) 0.6410(12) 0.062(4) Uiso 0.50 1 d P A 1
H47D H 1.1047 0.0278 0.6262 0.094 Uiso 0.50 1 calc PR A 1
H47E H 0.9085 0.0394 0.5857 0.094 Uiso 0.50 1 calc PR A 1
H47F H 0.9682 0.0240 0.6955 0.094 Uiso 0.50 1 calc PR A 1
C48A C 1.071(3) 0.1417(10) 0.5901(15) 0.080(5) Uiso 0.50 1 d P A 1
H48D H 1.1088 0.1770 0.6196 0.120 Uiso 0.50 1 calc PR A 1
H48E H 0.9717 0.1475 0.5404 0.120 Uiso 0.50 1 calc PR A 1
H48F H 1.1631 0.1255 0.5619 0.120 Uiso 0.50 1 calc PR A 1

loop_
_atom_site_aniso_label
_atom_site_aniso_U_11
_atom_site_aniso_U_22
_atom_site_aniso_U_33
_atom_site_aniso_U_23
_atom_site_aniso_U_13
_atom_site_aniso_U_12
Cd1 0.03021(14) 0.02746(18) 0.02990(15) 0.00109(19) 0.00430(10) -0.00391(17)
O1 0.0286(15) 0.027(2) 0.0369(19) 0.0068(15) 0.0080(14) 0.0024(13)
N1 0.0270(18) 0.028(2) 0.034(2) -0.0023(18) 0.0054(16) -0.0039(16)
C1 0.027(2) 0.031(3) 0.025(2) -0.0059(19) 0.0054(17) -0.0027(18)
O2 0.0344(17) 0.034(2) 0.039(2) 0.0079(17) 0.0117(15) 0.0018(15)
N2 0.0271(19) 0.028(2) 0.042(2) -0.0073(19) -0.0008(17) 0.0042(16)
C2 0.033(2) 0.026(3) 0.028(2) 0.002(2) 0.0054(18) -0.0016(19)
O3 0.049(2) 0.034(2) 0.040(2) 0.0007(17) 0.0074(18) -0.0031(17)
N3 0.032(2) 0.032(3) 0.028(2) -0.005(2) 0.0031(18) -0.0014(18)
C3 0.029(2) 0.025(3) 0.025(2) -0.0024(19) 0.0049(17) 0.0005(18)
O4 0.087(3) 0.033(3) 0.040(2) -0.0062(18) 0.017(2) -0.007(2)
N4 0.056(3) 0.059(4) 0.054(4) 0.006(3) -0.005(3) 0.002(3)
C4 0.030(2) 0.030(3) 0.025(2) -0.006(2) 0.0045(17) -0.0028(18)
O5 0.047(2) 0.038(2) 0.0297(19) -0.0070(17) 0.0031(16) 0.0149(17)
N5 0.100(5) 0.032(3) 0.023(2) 0.000(2) -0.002(3) -0.001(3)
C5 0.033(2) 0.028(3) 0.026(2) 0.001(2) 0.0038(18) -0.0001(19)
O6 0.058(2) 0.039(3) 0.032(2) 0.0012(18) 0.0037(17) 0.022(2)
N6 0.033(2) 0.069(4) 0.050(3) -0.022(3) 0.010(2) -0.011(2)
C6 0.028(2) 0.030(3) 0.029(2) -0.005(2) 0.0048(17) 0.0011(18)
O7 0.0354(17) 0.0228(19) 0.0373(19) -0.0020(15) 0.0109(14) -0.0009(14)
C7 0.031(2) 0.033(3) 0.029(2) -0.004(2) 0.0035(18) 0.003(2)
O8 0.0352(18) 0.033(2) 0.037(2) 0.0014(17) -0.0036(15) 0.0057(15)
C8 0.024(2) 0.036(3) 0.031(2) 0.000(2) -0.0004(17) 0.0052(19)
O9 0.0372(18) 0.029(2) 0.0347(19) -0.0042(16) 0.0070(15) -0.0034(15)
C9 0.030(2) 0.036(3) 0.029(2) 0.000(2) 0.0046(18) 0.005(2)
O10 0.122(6) 0.074(5) 0.059(4) 0.009(3) 0.019(4) 0.031(4)
C10 0.030(2) 0.036(3) 0.037(3) 0.000(2) 0.002(2) 0.001(2)
O11 0.073(3) 0.049(3) 0.051(3) 0.004(2) -0.004(2) -0.012(3)
C11 0.042(3) 0.038(4) 0.030(3) -0.004(2) 0.003(2) 0.006(2)
O12 0.080(4) 0.053(3) 0.047(3) -0.007(2) 0.016(2) 0.005(3)
C12 0.037(2) 0.032(3) 0.031(2) 0.002(2) 0.003(2) 0.007(2)
O13 0.178(8) 0.044(4) 0.046(3) -0.011(3) 0.013(4) 0.019(4)
C13 0.026(2) 0.031(3) 0.031(2) -0.001(2) 0.0001(18) 0.0051(18)
O14 0.040(2) 0.060(3) 0.060(3) -0.023(2) 0.016(2) -0.011(2)
C14 0.025(2) 0.037(3) 0.031(3) 0.004(2) 0.0060(18) 0.004(2)
O15 0.0404(19) 0.059(4) 0.050(2) -0.003(2) 0.0121(16) -0.014(2)
C15 0.029(2) 0.031(3) 0.033(3) 0.000(2) 0.0097(18) -0.0002(19)
O16 0.046(3) 0.123(6) 0.112(5) -0.054(5) 0.041(3) -0.013(3)
C16 0.032(2) 0.028(3) 0.038(3) 0.001(2) 0.012(2) 0.0054(19)
C17 0.035(2) 0.030(3) 0.027(2) 0.001(2) 0.0056(18) 0.003(2)
C18 0.036(2) 0.031(3) 0.034(3) 0.001(2) 0.011(2) 0.007(2)
C19 0.036(2) 0.026(3) 0.035(3) 0.003(2) 0.012(2) 0.005(2)
C20 0.029(2) 0.035(3) 0.036(3) -0.005(2) 0.0114(19) -0.005(2)
C21 0.031(2) 0.030(3) 0.029(2) -0.003(2) 0.0076(19) -0.0040(19)
C22 0.030(2) 0.024(3) 0.034(3) 0.000(2) 0.0059(19) 0.0007(19)
C23 0.024(2) 0.027(3) 0.033(2) 0.001(2) 0.0064(18) -0.0037(17)
C24 0.037(2) 0.028(3) 0.036(3) -0.002(2) 0.007(2) -0.007(2)
C25 0.040(3) 0.043(4) 0.034(3) -0.011(3) 0.007(2) -0.013(2)
C26 0.046(3) 0.048(4) 0.033(3) -0.001(3) 0.006(2) -0.009(3)
C27 0.037(3) 0.035(3) 0.035(3) 0.006(3) 0.002(2) -0.003(2)
C28 0.043(3) 0.042(4) 0.055(4) 0.018(3) 0.015(3) 0.005(2)
C29 0.035(2) 0.034(3) 0.037(3) 0.002(2) 0.007(2) 0.007(2)
C30 0.031(2) 0.036(4) 0.042(3) -0.005(2) 0.0000(18) 0.003(2)
C31 0.039(3) 0.036(4) 0.044(3) 0.004(2) -0.003(2) 0.005(2)
C32 0.036(3) 0.046(4) 0.061(4) -0.013(3) -0.017(3) 0.008(2)
C33 0.024(2) 0.061(6) 0.067(4) -0.018(3) 0.002(2) 0.006(2)
C34 0.030(2) 0.055(5) 0.047(3) -0.013(3) 0.005(2) 0.000(2)
C35 0.105(6) 0.055(6) 0.048(4) -0.021(3) 0.015(4) -0.013(4)
C36 0.035(2) 0.030(3) 0.035(3) -0.005(2) 0.008(2) 0.004(2)
C37 0.033(2) 0.028(3) 0.027(2) -0.006(2) 0.0025(18) 0.0000(19)
C38 0.049(3) 0.029(3) 0.041(3) -0.003(2) 0.004(3) 0.000(2)
C39 0.043(3) 0.051(4) 0.064(4) 0.005(3) 0.009(3) -0.016(3)
C40 0.031(3) 0.061(5) 0.075(5) -0.001(4) 0.015(3) -0.001(3)
C41 0.033(3) 0.044(4) 0.058(4) -0.001(3) 0.014(3) 0.008(2)
C42 0.065(4) 0.045(4) 0.043(3) 0.001(3) 0.012(3) 0.025(3)
C43 0.061(4) 0.041(4) 0.045(4) 0.006(3) -0.004(3) 0.011(3)
C44 0.172(13) 0.104(9) 0.059(6) -0.006(6) 0.034(7) 0.058(9)
C45 0.157(12) 0.117(10) 0.062(6) 0.012(6) 0.014(7) -0.064(9)

loop_
_atom_type_symbol
_atom_type_description
_atom_type_scat_dispersion_real
_atom_type_scat_dispersion_imag
_atom_type_scat_source
C C 0.0033 0.0016 'International Tables Vol C Tables 4.2.6.8 and 6.1.1.4'
H H 0.0000 0.0000 'International Tables Vol C Tables 4.2.6.8 and 6.1.1.4'
N N 0.0061 0.0033 'International Tables Vol C Tables 4.2.6.8 and 6.1.1.4'
O O 0.0106 0.0060 'International Tables Vol C Tables 4.2.6.8 and 6.1.1.4'
Cd Cd -0.8075 1.2024 'International Tables Vol C Tables 4.2.6.8 and 6.1.1.4'

loop_
_geom_angle_atom_site_label_1
_geom_angle_atom_site_label_2
_geom_angle_atom_site_label_3
_geom_angle
_geom_angle_site_symmetry_1
_geom_angle_site_symmetry_3
O8 Cd1 O7 91.32(14) 2_656 .
O8 Cd1 O9 174.43(14) 2_656 2_655
O7 Cd1 O9 89.73(14) . 2_655
O8 Cd1 O15 88.13(15) 2_656 .
O7 Cd1 O15 142.55(15) . .
O9 Cd1 O15 87.71(14) 2_655 .
O8 Cd1 O11 90.86(16) 2_656 .
O7 Cd1 O11 137.08(17) . .
O9 Cd1 O11 92.10(16) 2_655 .
O15 Cd1 O11 80.36(19) . .
O8 Cd1 O12 100.04(17) 2_656 .
O7 Cd1 O12 84.78(17) . .
O9 Cd1 O12 85.51(16) 2_655 .
O15 Cd1 O12 132.14(19) . .
O11 Cd1 O12 52.7(2) . .
O8 Cd1 O14 85.82(17) 2_656 .
O7 Cd1 O14 89.25(14) . .
O9 Cd1 O14 88.72(16) 2_655 .
O15 Cd1 O14 53.35(16) . .
O11 Cd1 O14 133.65(18) . .
O12 Cd1 O14 171.71(18) . .
C3 O1 C22 118.1(4) . .
O7 N1 C27 120.6(5) . .
O7 N1 C23 118.0(4) . .
C27 N1 C23 121.4(5) . .
C6 C1 C2 118.6(4) . .
C6 C1 C21 123.4(4) . .
C2 C1 C21 118.0(5) . .
O17 C46A N7 121.1(15) . .
O17 C46B N7 120.0(15) . .
C4 O2 C28 115.9(4) . .
O8 N2 C34 118.5(5) . .
O8 N2 C30 119.0(4) . .
C34 N2 C30 122.5(5) . .
C3 C2 C1 122.2(5) . .
C10 O3 C29 118.5(5) . .
O9 N3 C41 120.5(5) . .
O9 N3 C37 118.0(4) . .
C41 N3 C37 121.4(5) . .
O1 C3 C2 125.6(5) . .
O1 C3 C4 115.1(4) . .
C2 C3 C4 119.3(4) . .
C11 O4 C35 117.2(5) . .
C43 N4 C44 123.5(8) . .
C43 N4 C45 121.1(8) . .
C44 N4 C45 115.3(9) . .
C5 C4 O2 125.2(5) . .
C5 C4 C3 119.1(4) . .
O2 C4 C3 115.7(4) . .
C17 O5 C36 116.7(4) . .
O13 N5 O12 121.3(8) . .
O13 N5 O11 120.0(7) . .
O12 N5 O11 118.6(6) . .
C4 C5 C6 121.4(5) . .
C18 O6 C42 117.8(5) . .
O16 N6 O15 120.4(6) . .
O16 N6 O14 122.2(6) . .
O15 N6 O14 117.5(5) . .
C1 C6 C5 119.4(4) . .
C1 C6 C7 124.2(4) . .
C5 C6 C7 116.4(5) . .
N1 O7 Cd1 113.3(3) . .
C46A N7 C46B 57.4(11) . .
C46A N7 C47B 169.9(14) . .
C46B N7 C47B 128.5(15) . .
C46A N7 C48B 62.8(12) . .
C46B N7 C48B 119.1(12) . .
C47B N7 C48B 112.4(15) . .
C46A N7 C47A 118.5(11) . .
C46B N7 C47A 61.1(10) . .
C47B N7 C47A 68.0(13) . .
C48B N7 C47A 169.9(12) . .
C46A N7 C48A 122.2(13) . .
C46B N7 C48A 173.3(12) . .
C47B N7 C48A 50.8(13) . .
C48B N7 C48A 62.3(12) . .
C47A N7 C48A 118.8(12) . .
C8 C7 C6 112.7(4) . .
N2 O8 Cd1 121.6(3) . 2_646
C13 C8 C9 118.7(5) . .
C13 C8 C7 122.1(5) . .
C9 C8 C7 119.2(4) . .
N3 O9 Cd1 119.4(3) . 2_645
C10 C9 C8 121.8(5) . .
O3 C10 C9 125.4(5) . .
O3 C10 C11 115.0(5) . .
C9 C10 C11 119.6(5) . .
N5 O11 Cd1 93.0(4) . .
O4 C11 C12 125.1(5) . .
O4 C11 C10 116.4(6) . .
C12 C11 C10 118.5(5) . .
N5 O12 Cd1 92.7(4) . .
C11 C12 C13 121.8(5) . .
C8 C13 C12 119.3(5) . .
C8 C13 C14 122.7(5) . .
C12 C13 C14 117.9(5) . .
N6 O14 Cd1 92.7(4) . .
C13 C14 C15 114.1(4) . .
N6 O15 Cd1 96.4(3) . .
C20 C15 C16 120.0(5) . .
C20 C15 C14 125.2(5) . .
C16 C15 C14 114.8(5) . .
C17 C16 C15 121.3(5) . .
C46B O17 C46A 61.1(12) . .
O5 C17 C16 124.5(5) . .
O5 C17 C18 116.2(5) . .
C16 C17 C18 119.4(5) . .
O6 C18 C19 125.2(5) . .
O6 C18 C17 115.7(5) . .
C19 C18 C17 119.1(5) . .
C18 C19 C20 121.2(5) . .
C15 C20 C19 118.9(5) . .
C15 C20 C21 123.6(5) . .
C19 C20 C21 117.5(5) . .
C20 C21 C1 113.5(4) . .
O1 C22 C23 110.7(5) . .
N1 C23 C24 118.4(5) . .
N1 C23 C22 114.6(5) . .
C24 C23 C22 127.0(5) . .
C25 C24 C23 120.6(6) . .
C24 C25 C26 119.4(6) . .
C27 C26 C25 119.5(6) . .
N1 C27 C26 120.6(6) . .
O3 C29 C30 111.4(5) . .
N2 C30 C31 118.8(5) . .
N2 C30 C29 114.3(5) . .
C31 C30 C29 126.6(5) . .
C30 C31 C32 120.4(6) . .
C33 C32 C31 119.5(6) . .
C32 C33 C34 121.0(5) . .
N2 C34 C33 117.8(6) . .
O5 C36 C37 112.0(5) . .
C38 C37 N3 118.7(5) . .
C38 C37 C36 126.6(5) . .
N3 C37 C36 114.7(5) . .
C39 C38 C37 121.2(6) . .
C38 C39 C40 118.5(6) . .
C39 C40 C41 120.8(6) . .
N3 C41 C40 119.2(6) . .
O10 C43 N4 124.8(7) . .

loop_
_geom_bond_atom_site_label_1
_geom_bond_atom_site_label_2
_geom_bond_distance
_geom_bond_site_symmetry_2
Cd1 O8 2.252(4) 2_656
Cd1 O7 2.255(4) .
Cd1 O9 2.283(4) 2_655
Cd1 O15 2.390(4) .
Cd1 O11 2.444(5) .
Cd1 O12 2.454(5) .
Cd1 O14 2.456(5) .
O1 C3 1.383(6) .
O1 C22 1.441(7) .
N1 O7 1.341(6) .
N1 C27 1.359(7) .
N1 C23 1.370(7) .
C1 C6 1.400(8) .
C1 C2 1.408(7) .
C1 C21 1.526(6) .
C46A O17 1.281(18) .
C46A N7 1.334(18) .
C47B N7 1.42(2) .
C48B N7 1.49(2) .
C46B O17 1.266(18) .
C46B N7 1.363(18) .
O2 C4 1.387(6) .
O2 C28 1.444(7) .
N2 O8 1.342(6) .
N2 C34 1.357(7) .
N2 C30 1.368(7) .
C2 C3 1.384(7) .
O3 C10 1.385(7) .
O3 C29 1.444(7) .
N3 O9 1.336(6) .
N3 C41 1.351(7) .
N3 C37 1.393(7) .
C3 C4 1.418(7) .
O4 C11 1.369(7) .
O4 C35 1.430(9) .
N4 C43 1.332(10) .
N4 C44 1.406(13) .
N4 C45 1.452(13) .
C4 C5 1.385(7) .
O5 C17 1.373(6) .
O5 C36 1.423(7) .
N5 O13 1.242(8) .
N5 O12 1.262(8) .
N5 O11 1.266(9) .
C5 C6 1.418(7) .
O6 C18 1.365(7) .
O6 C42 1.419(7) .
N6 O16 1.217(7) .
N6 O15 1.261(7) .
N6 O14 1.285(7) .
C6 C7 1.538(7) .
N7 C47A 1.503(19) .
N7 C48A 1.51(2) .
C7 C8 1.534(8) .
O8 Cd1 2.252(4) 2_646
C8 C13 1.400(7) .
C8 C9 1.406(8) .
O9 Cd1 2.283(4) 2_645
C9 C10 1.386(8) .
O10 C43 1.208(10) .
C10 C11 1.413(8) .
C11 C12 1.393(9) .
C12 C13 1.405(8) .
C13 C14 1.509(8) .
C14 C15 1.530(8) .
C15 C20 1.393(8) .
C15 C16 1.407(8) .
C16 C17 1.401(8) .
C17 C18 1.418(7) .
C18 C19 1.400(8) .
C19 C20 1.427(8) .
C20 C21 1.516(7) .
C22 C23 1.522(8) .
C23 C24 1.391(8) .
C24 C25 1.377(8) .
C25 C26 1.390(10) .
C26 C27 1.367(9) .
C29 C30 1.506(7) .
C30 C31 1.375(8) .
C31 C32 1.389(9) .
C32 C33 1.351(10) .
C33 C34 1.410(9) .
C36 C37 1.513(7) .
C37 C38 1.387(8) .
C38 C39 1.374(9) .
C39 C40 1.392(11) .
C40 C41 1.394(10) .
